data_7060388
loop_
_publ_author_name
'Mondal, Rajarshi'
'Braun, Jason D.'
'Lozada, Issiah B.'
'Nickel, Rachel'
'van Lierop, Johan'
'Herbert, David E.'

_publ_section_title
;
 Group VIII coordination complexes of bidentate P^N ligands bearing
 \p-extended quinoline or phenanthridine N-heterocycles
;
_journal_issue 9
_journal_name_full 'New Journal of Chemistry'
_journal_page_first 4427
_journal_page_last 4436
_journal_paper_doi 10.1039/D1NJ00254F
_journal_volume 45
_journal_year 2021
_chemical_formula_moiety 'C78 H60 Fe N3 P3, 2(F6 P)'
_chemical_formula_sum 'C78 H60 F12 Fe N3 P5'
_chemical_formula_weight 1477.99
_space_group_crystal_system triclinic
_space_group_IT_number 2
_space_group_name_Hall '-P 1'
_space_group_name_H-M_alt 'P -1'
_atom_sites_solution_hydrogens geom
_atom_sites_solution_primary dual
_audit_creation_date 2020-06-03
_audit_creation_method
;
Olex2 1.2
(compiled May 18 2018 14:05:52 for OlexSys, GUI svn.r5506)
;
_audit_update_record
;
2021-01-05 deposited with the CCDC.	2021-02-09 downloaded from the CCDC.
;
_cell_angle_alpha 72.199(5)
_cell_angle_beta 78.434(5)
_cell_angle_gamma 75.908(5)
_cell_formula_units_Z 2
_cell_length_a 13.9092(14)
_cell_length_b 14.2075(14)
_cell_length_c 21.287(2)
_cell_measurement_reflns_used 9810
_cell_measurement_temperature 150(2)
_cell_measurement_theta_max 24.79
_cell_measurement_theta_min 2.46
_cell_volume 3848.3(7)
_computing_cell_refinement 'SAINT V8.38A (?, 2016)'
_computing_data_reduction 'SAINT V8.38A (?, 2016)'
_computing_molecular_graphics 'Olex2 (Dolomanov et al., 2009)'
_computing_publication_material 'Olex2 (Dolomanov et al., 2009)'
_computing_structure_refinement 'ShelXL (Sheldrick, 2015)'
_computing_structure_solution 'ShelXT (Sheldrick, 2015)'
_diffrn_ambient_temperature 150.0
_diffrn_measured_fraction_theta_full 0.996
_diffrn_measured_fraction_theta_max 0.996
_diffrn_measurement_device_type 'Bruker D8 Quest ECO CMOS'
_diffrn_measurement_method '\f and \w scans'
_diffrn_radiation_type MoK\a
_diffrn_radiation_wavelength 0.71073
_diffrn_reflns_av_R_equivalents 0.0382
_diffrn_reflns_av_unetI/netI 0.0184
_diffrn_reflns_Laue_measured_fraction_full 0.996
_diffrn_reflns_Laue_measured_fraction_max 0.996
_diffrn_reflns_limit_h_max 16
_diffrn_reflns_limit_h_min -16
_diffrn_reflns_limit_k_max 16
_diffrn_reflns_limit_k_min -16
_diffrn_reflns_limit_l_max 25
_diffrn_reflns_limit_l_min -25
_diffrn_reflns_number 134036
_diffrn_reflns_point_group_measured_fraction_full 0.996
_diffrn_reflns_point_group_measured_fraction_max 0.996
_diffrn_reflns_theta_full 24.819
_diffrn_reflns_theta_max 24.819
_diffrn_reflns_theta_min 2.314
_diffrn_standards_number 0
_exptl_absorpt_coefficient_mu 0.372
_exptl_absorpt_correction_T_max 0.7451
_exptl_absorpt_correction_T_min 0.6964
_exptl_absorpt_correction_type multi-scan
_exptl_absorpt_process_details
;
SADABS-2016/2 (Bruker,2016) was used for absorption correction.
wR2(int) was 0.0577 before and 0.0525 after correction.
The Ratio of minimum to maximum transmission is 0.9346.
The \l/2 correction factor is Not present.
;
_exptl_crystal_colour red
_exptl_crystal_colour_primary red
_exptl_crystal_density_diffrn 1.276
_exptl_crystal_description block
_exptl_crystal_F_000 1516
_exptl_crystal_size_max 0.32
_exptl_crystal_size_mid 0.22
_exptl_crystal_size_min 0.1
_refine_diff_density_max 6.424
_refine_diff_density_min -1.611
_refine_diff_density_rms 0.144
_refine_ls_extinction_method none
_refine_ls_goodness_of_fit_ref 1.132
_refine_ls_hydrogen_treatment constr
_refine_ls_matrix_type full
_refine_ls_number_parameters 899
_refine_ls_number_reflns 13221
_refine_ls_number_restraints 0
_refine_ls_restrained_S_all 1.132
_refine_ls_R_factor_all 0.1153
_refine_ls_R_factor_gt 0.1005
_refine_ls_shift/su_max 0.000
_refine_ls_shift/su_mean 0.000
_refine_ls_structure_factor_coef Fsqd
_refine_ls_weighting_details 'w=1/[\s^2^(Fo^2^)+(0.0200P)^2^+40.2656P] where P=(Fo^2^+2Fc^2^)/3'
_refine_ls_weighting_scheme calc
_refine_ls_wR_factor_gt 0.2202
_refine_ls_wR_factor_ref 0.2293
_reflns_Friedel_coverage 0.000
_reflns_number_gt 11120
_reflns_number_total 13221
_reflns_threshold_expression 'I > 2\s(I)'
_cod_data_source_file d1nj00254f2.cif
_cod_data_source_block deh133
_cod_depositor_comments 'Adding full bibliography for 7060382--7060389.cif.'
_cod_database_code 7060388
_shelx_shelxl_version_number 2018/3
_shelx_space_group_comment
;
The symmetry employed for this shelxl refinement is uniquely defined
by the following loop, which should always be used as a source of
symmetry information in preference to the above space-group names.
They are only intended as comments.
;
_shelx_estimated_absorpt_t_max 0.964
_shelx_estimated_absorpt_t_min 0.890
_olex2_refinement_description
;
1. Fixed Uiso
 At 1.2 times of:
  All C(H) groups
 At 1.5 times of:
  All C(H,H,H) groups
2. Uiso/Uaniso restraints and constraints
Uanis(F7A) = Uanis(F8A) = Uanis(F9A) = Uanis(F10A) = Uanis(F11A) = Uanis(F12A)
Uanis(F7B) = Uanis(F8B) = Uanis(F9B) = Uanis(F10B) = Uanis(F11B) = Uanis(F12B)
3. Others
 Sof(P5B)=Sof(F7B)=Sof(F8B)=Sof(F9B)=Sof(F10B)=Sof(F11B)=Sof(F12B)=1-FVAR(1)
 Sof(P5A)=Sof(F7A)=Sof(F8A)=Sof(F9A)=Sof(F10A)=Sof(F11A)=Sof(F12A)=FVAR(1)
4.a Aromatic/amide H refined with riding coordinates:
 C1(H1), C3(H3), C4(H4), C5(H5), C6(H6), C11(H11), C13(H13), C16(H16),
 C17(H17), C18(H18), C19(H19), C20(H20), C22(H22), C23(H23), C24(H24), C25(H25),
  C26(H26), C27(H27), C29(H29), C30(H30), C31(H31), C32(H32), C37(H37),
 C39(H39), C42(H42), C43(H43), C44(H44), C45(H45), C46(H46), C48(H48), C49(H49),
  C50(H50), C51(H51), C52(H52), C53(H53), C55(H55), C56(H56), C57(H57),
 C58(H58), C63(H63), C65(H65), C68(H68), C69(H69), C70(H70), C71(H71), C72(H72),
  C74(H74), C75(H75), C76(H76), C77(H77), C78(H78)
4.b Idealised Me refined as rotating group:
 C14(H14A,H14B,H14C), C40(H40A,H40B,H40C), C66(H66A,H66B,H66C)
;
_olex2_submission_special_instructions 'No special instructions were received'

loop_
_space_group_symop_operation_xyz
'x, y, z'
'-x, -y, -z'

loop_
_atom_site_label
_atom_site_type_symbol
_atom_site_fract_x
_atom_site_fract_y
_atom_site_fract_z
_atom_site_U_iso_or_equiv
_atom_site_adp_type
_atom_site_occupancy
_atom_site_site_symmetry_order
_atom_site_calc_flag
_atom_site_refinement_flags_posn
_atom_site_refinement_flags_adp
_atom_site_refinement_flags_occupancy
_atom_site_disorder_assembly
_atom_site_disorder_group
C1 C 0.7777(4) 0.4833(5) 0.3244(3) 0.0260(13) Uani 1 1 d . . . . .
H1 H 0.771567 0.420467 0.355848 0.031 Uiso 1 1 calc R . . . .
C2 C 0.8220(5) 0.5490(5) 0.3427(3) 0.0283(14) Uani 1 1 d . . . . .
C3 C 0.8585(5) 0.5190(5) 0.4042(4) 0.0389(16) Uani 1 1 d . . . . .
H3 H 0.848783 0.456729 0.435165 0.047 Uiso 1 1 calc R . . . .
C4 C 0.9083(6) 0.5800(6) 0.4195(4) 0.049(2) Uani 1 1 d . . . . .
H4 H 0.933971 0.559537 0.460787 0.059 Uiso 1 1 calc R . . . .
C5 C 0.9209(6) 0.6722(6) 0.3741(4) 0.049(2) Uani 1 1 d . . . . .
H5 H 0.954761 0.714291 0.385137 0.058 Uiso 1 1 calc R . . . .
C6 C 0.8855(5) 0.7030(5) 0.3142(4) 0.0401(17) Uani 1 1 d . . . . .
H6 H 0.895313 0.765789 0.283946 0.048 Uiso 1 1 calc R . . . .
C7 C 0.8350(5) 0.6422(5) 0.2974(3) 0.0295(14) Uani 1 1 d . . . . .
C8 C 0.7942(4) 0.6675(4) 0.2354(3) 0.0245(12) Uani 1 1 d . . . . .
C9 C 0.7494(4) 0.5975(4) 0.2229(3) 0.0213(12) Uani 1 1 d . . . . .
C10 C 0.7107(4) 0.6222(4) 0.1626(3) 0.0223(12) Uani 1 1 d . . . . .
C11 C 0.7154(5) 0.7141(4) 0.1165(3) 0.0281(13) Uani 1 1 d . . . . .
H11 H 0.688604 0.729457 0.076065 0.034 Uiso 1 1 calc R . . . .
C12 C 0.7589(5) 0.7847(5) 0.1282(3) 0.0307(14) Uani 1 1 d . . . . .
C13 C 0.7973(5) 0.7603(5) 0.1873(3) 0.0297(14) Uani 1 1 d . . . . .
H13 H 0.826843 0.808057 0.195837 0.036 Uiso 1 1 calc R . . . .
C14 C 0.7575(6) 0.8862(5) 0.0792(4) 0.0439(18) Uani 1 1 d . . . . .
H14A H 0.775800 0.878306 0.033963 0.066 Uiso 1 1 calc GR . . . .
H14B H 0.805605 0.919145 0.088216 0.066 Uiso 1 1 calc GR . . . .
H14C H 0.690271 0.927681 0.083475 0.066 Uiso 1 1 calc GR . . . .
C15 C 0.6828(4) 0.5497(4) 0.0603(3) 0.0239(12) Uani 1 1 d . . . . .
C16 C 0.6170(5) 0.6103(6) 0.0164(3) 0.0375(16) Uani 1 1 d . . . . .
H16 H 0.552055 0.640248 0.033338 0.045 Uiso 1 1 calc R . . . .
C17 C 0.6445(6) 0.6279(7) -0.0518(4) 0.048(2) Uani 1 1 d . . . . .
H17 H 0.599038 0.670744 -0.081335 0.058 Uiso 1 1 calc R . . . .
C18 C 0.7381(6) 0.5832(6) -0.0770(3) 0.0412(17) Uani 1 1 d . . . . .
H18 H 0.756515 0.594334 -0.123767 0.049 Uiso 1 1 calc R . . . .
C19 C 0.8049(5) 0.5224(5) -0.0343(3) 0.0356(15) Uani 1 1 d . . . . .
H19 H 0.869062 0.491208 -0.051468 0.043 Uiso 1 1 calc R . . . .
C20 C 0.7775(5) 0.5072(5) 0.0339(3) 0.0283(13) Uani 1 1 d . . . . .
H20 H 0.824345 0.466954 0.063105 0.034 Uiso 1 1 calc R . . . .
C21 C 0.5180(4) 0.5869(4) 0.1586(3) 0.0255(13) Uani 1 1 d . . . . .
C22 C 0.4488(5) 0.5376(5) 0.1493(3) 0.0275(13) Uani 1 1 d . . . . .
H22 H 0.471434 0.475633 0.137682 0.033 Uiso 1 1 calc R . . . .
C23 C 0.3478(5) 0.5779(5) 0.1568(3) 0.0342(15) Uani 1 1 d . . . . .
H23 H 0.301386 0.543163 0.150824 0.041 Uiso 1 1 calc R . . . .
C24 C 0.3138(5) 0.6681(6) 0.1727(4) 0.0429(17) Uani 1 1 d . . . . .
H24 H 0.244255 0.696001 0.177456 0.051 Uiso 1 1 calc R . . . .
C25 C 0.3808(5) 0.7174(5) 0.1818(4) 0.0409(17) Uani 1 1 d . . . . .
H25 H 0.357391 0.779487 0.193211 0.049 Uiso 1 1 calc R . . . .
C26 C 0.4830(5) 0.6776(5) 0.1746(4) 0.0355(15) Uani 1 1 d . . . . .
H26 H 0.528777 0.712892 0.180604 0.043 Uiso 1 1 calc R . . . .
C27 C 0.6821(5) 0.2748(5) 0.3812(3) 0.0280(13) Uani 1 1 d . . . . .
H27 H 0.620903 0.322178 0.383295 0.034 Uiso 1 1 calc R . . . .
C28 C 0.7027(5) 0.1971(5) 0.4399(3) 0.0317(14) Uani 1 1 d . . . . .
C29 C 0.6333(6) 0.1908(6) 0.4984(3) 0.0454(18) Uani 1 1 d . . . . .
H29 H 0.574387 0.241239 0.499221 0.054 Uiso 1 1 calc R . . . .
C30 C 0.6498(7) 0.1137(7) 0.5534(4) 0.060(2) Uani 1 1 d . . . . .
H30 H 0.602302 0.109257 0.592590 0.072 Uiso 1 1 calc R . . . .
C31 C 0.7377(7) 0.0402(7) 0.5521(4) 0.061(2) Uani 1 1 d . . . . .
H31 H 0.749058 -0.013900 0.590932 0.073 Uiso 1 1 calc R . . . .
C32 C 0.8081(6) 0.0443(6) 0.4959(3) 0.0459(19) Uani 1 1 d . . . . .
H32 H 0.867090 -0.006315 0.495906 0.055 Uiso 1 1 calc R . . . .
C33 C 0.7910(5) 0.1248(5) 0.4385(3) 0.0324(15) Uani 1 1 d . . . . .
C34 C 0.8588(5) 0.1353(4) 0.3771(3) 0.0279(13) Uani 1 1 d . . . . .
C35 C 0.8332(4) 0.2176(4) 0.3224(3) 0.0232(12) Uani 1 1 d . . . . .
C36 C 0.9009(4) 0.2314(4) 0.2632(3) 0.0235(12) Uani 1 1 d . . . . .
C37 C 0.9892(5) 0.1624(5) 0.2575(3) 0.0289(14) Uani 1 1 d . . . . .
H37 H 1.033787 0.172389 0.217013 0.035 Uiso 1 1 calc R . . . .
C38 C 1.0140(5) 0.0779(5) 0.3106(3) 0.0320(14) Uani 1 1 d . . . . .
C39 C 0.9491(5) 0.0678(5) 0.3689(3) 0.0322(14) Uani 1 1 d . . . . .
H39 H 0.966408 0.011928 0.405703 0.039 Uiso 1 1 calc R . . . .
C40 C 1.1080(6) 0.0004(6) 0.3020(4) 0.0470(19) Uani 1 1 d . . . . .
H40A H 1.103812 -0.029844 0.267204 0.071 Uiso 1 1 calc GR . . . .
H40B H 1.114975 -0.052250 0.344056 0.071 Uiso 1 1 calc GR . . . .
H40C H 1.166158 0.032998 0.289129 0.071 Uiso 1 1 calc GR . . . .
C41 C 0.9253(4) 0.3067(4) 0.1229(3) 0.0223(12) Uani 1 1 d . . . . .
C42 C 1.0214(5) 0.3199(5) 0.0928(3) 0.0319(14) Uani 1 1 d . . . . .
H42 H 1.058130 0.351317 0.110866 0.038 Uiso 1 1 calc R . . . .
C43 C 1.0636(6) 0.2872(6) 0.0362(4) 0.0422(17) Uani 1 1 d . . . . .
H43 H 1.128714 0.297654 0.015368 0.051 Uiso 1 1 calc R . . . .
C44 C 1.0125(5) 0.2401(5) 0.0102(3) 0.0385(16) Uani 1 1 d . . . . .
H44 H 1.042156 0.217422 -0.028173 0.046 Uiso 1 1 calc R . . . .
C45 C 0.9169(5) 0.2258(5) 0.0403(3) 0.0365(15) Uani 1 1 d . . . . .
H45 H 0.880595 0.193802 0.022375 0.044 Uiso 1 1 calc R . . . .
C46 C 0.8752(5) 0.2581(5) 0.0959(3) 0.0295(14) Uani 1 1 d . . . . .
H46 H 0.810240 0.247053 0.116612 0.035 Uiso 1 1 calc R . . . .
C47 C 0.9492(4) 0.4260(5) 0.2024(3) 0.0241(12) Uani 1 1 d . . . . .
C48 C 0.9975(5) 0.4040(5) 0.2580(3) 0.0323(14) Uani 1 1 d . . . . .
H48 H 0.991657 0.344354 0.292915 0.039 Uiso 1 1 calc R . . . .
C49 C 1.0541(5) 0.4694(6) 0.2624(4) 0.0404(17) Uani 1 1 d . . . . .
H49 H 1.085202 0.454752 0.301035 0.048 Uiso 1 1 calc R . . . .
C50 C 1.0660(5) 0.5551(6) 0.2115(4) 0.0404(17) Uani 1 1 d . . . . .
H50 H 1.106589 0.598083 0.214564 0.049 Uiso 1 1 calc R . . . .
C51 C 1.0181(5) 0.5780(5) 0.1559(3) 0.0341(15) Uani 1 1 d . . . . .
H51 H 1.025545 0.637059 0.120743 0.041 Uiso 1 1 calc R . . . .
C52 C 0.9593(5) 0.5146(5) 0.1515(3) 0.0279(13) Uani 1 1 d . . . . .
H52 H 0.925599 0.531390 0.113689 0.033 Uiso 1 1 calc R . . . .
C53 C 0.5259(5) 0.5064(5) 0.3102(3) 0.0283(13) Uani 1 1 d . . . . .
H53 H 0.575118 0.542735 0.309898 0.034 Uiso 1 1 calc R . . . .
C54 C 0.4263(5) 0.5413(5) 0.3378(3) 0.0320(14) Uani 1 1 d . . . . .
C55 C 0.4025(6) 0.6272(6) 0.3604(4) 0.0468(19) Uani 1 1 d . . . . .
H55 H 0.453468 0.662471 0.358340 0.056 Uiso 1 1 calc R . . . .
C56 C 0.3056(7) 0.6616(7) 0.3856(5) 0.068(3) Uani 1 1 d . . . . .
H56 H 0.289136 0.721547 0.399700 0.081 Uiso 1 1 calc R . . . .
C57 C 0.2312(6) 0.6072(7) 0.3903(5) 0.064(3) Uani 1 1 d . . . . .
H57 H 0.164897 0.629158 0.409567 0.077 Uiso 1 1 calc R . . . .
C58 C 0.2528(5) 0.5236(6) 0.3676(4) 0.049(2) Uani 1 1 d . . . . .
H58 H 0.201247 0.488847 0.370218 0.059 Uiso 1 1 calc R . . . .
C59 C 0.3513(5) 0.4882(5) 0.3403(3) 0.0338(15) Uani 1 1 d . . . . .
C60 C 0.3811(5) 0.4027(5) 0.3130(3) 0.0285(13) Uani 1 1 d . . . . .
C61 C 0.4823(4) 0.3770(4) 0.2854(3) 0.0222(12) Uani 1 1 d . . . . .
C62 C 0.5092(4) 0.2981(4) 0.2551(3) 0.0243(12) Uani 1 1 d . . . . .
C63 C 0.4387(5) 0.2468(5) 0.2515(3) 0.0314(14) Uani 1 1 d . . . . .
H63 H 0.458639 0.194621 0.229608 0.038 Uiso 1 1 calc R . . . .
C64 C 0.3389(5) 0.2699(5) 0.2792(3) 0.0366(16) Uani 1 1 d . . . . .
C65 C 0.3121(5) 0.3471(5) 0.3096(3) 0.0363(15) Uani 1 1 d . . . . .
H65 H 0.244562 0.363411 0.328934 0.044 Uiso 1 1 calc R . . . .
C66 C 0.2622(6) 0.2141(7) 0.2746(4) 0.053(2) Uani 1 1 d . . . . .
H66A H 0.238042 0.243227 0.231241 0.079 Uiso 1 1 calc GR . . . .
H66B H 0.205973 0.219926 0.310143 0.079 Uiso 1 1 calc GR . . . .
H66C H 0.292876 0.142835 0.279534 0.079 Uiso 1 1 calc GR . . . .
C67 C 0.6300(4) 0.2466(5) 0.1414(3) 0.0255(13) Uani 1 1 d . . . . .
C68 C 0.6181(6) 0.1540(5) 0.1380(4) 0.0421(17) Uani 1 1 d . . . . .
H68 H 0.616045 0.099390 0.177088 0.050 Uiso 1 1 calc R . . . .
C69 C 0.6093(7) 0.1413(6) 0.0774(5) 0.059(2) Uani 1 1 d . . . . .
H69 H 0.599014 0.078474 0.075652 0.071 Uiso 1 1 calc R . . . .
C70 C 0.6152(6) 0.2187(6) 0.0199(4) 0.051(2) Uani 1 1 d . . . . .
H70 H 0.612369 0.208375 -0.021655 0.061 Uiso 1 1 calc R . . . .
C71 C 0.6253(5) 0.3118(6) 0.0230(4) 0.0423(17) Uani 1 1 d . . . . .
H71 H 0.628742 0.365947 -0.016351 0.051 Uiso 1 1 calc R . . . .
C72 C 0.6305(5) 0.3251(5) 0.0838(3) 0.0304(14) Uani 1 1 d . . . . .
H72 H 0.634421 0.389724 0.086059 0.037 Uiso 1 1 calc R . . . .
C73 C 0.6818(5) 0.1400(4) 0.2702(3) 0.0280(13) Uani 1 1 d . . . . .
C74 C 0.6295(5) 0.1024(5) 0.3325(3) 0.0356(15) Uani 1 1 d . . . . .
H74 H 0.568381 0.141105 0.347813 0.043 Uiso 1 1 calc R . . . .
C75 C 0.6677(7) 0.0065(5) 0.3727(4) 0.0482(19) Uani 1 1 d . . . . .
H75 H 0.632346 -0.019593 0.415182 0.058 Uiso 1 1 calc R . . . .
C76 C 0.7563(7) -0.0493(5) 0.3503(4) 0.053(2) Uani 1 1 d . . . . .
H76 H 0.782393 -0.113278 0.377966 0.064 Uiso 1 1 calc R . . . .
C77 C 0.8076(6) -0.0134(5) 0.2885(4) 0.0446(18) Uani 1 1 d . . . . .
H77 H 0.868088 -0.053245 0.273408 0.054 Uiso 1 1 calc R . . . .
C78 C 0.7713(5) 0.0805(5) 0.2481(4) 0.0343(15) Uani 1 1 d . . . . .
H78 H 0.806896 0.104794 0.205366 0.041 Uiso 1 1 calc R . . . .
Fe1 Fe 0.70069(6) 0.39343(6) 0.23756(4) 0.0185(2) Uani 1 1 d . . . . .
N1 N 0.7441(3) 0.5023(3) 0.2670(2) 0.0205(10) Uani 1 1 d . . . . .
N2 N 0.7415(4) 0.2863(4) 0.3239(2) 0.0220(10) Uani 1 1 d . . . . .
N3 N 0.5557(3) 0.4293(3) 0.2854(2) 0.0215(10) Uani 1 1 d . . . . .
P1 P 0.65186(11) 0.52888(11) 0.15085(7) 0.0202(3) Uani 1 1 d . . . . .
P2 P 0.86642(11) 0.34587(11) 0.19850(7) 0.0197(3) Uani 1 1 d . . . . .
P3 P 0.64027(11) 0.26834(11) 0.22022(7) 0.0211(3) Uani 1 1 d . . . . .
F1 F 0.9838(4) 0.1535(4) 0.5019(3) 0.0716(15) Uani 1 1 d . . . . .
F2 F 1.0834(4) 0.3429(4) 0.4245(3) 0.0733(15) Uani 1 1 d . . . . .
F3 F 0.9666(3) 0.3131(4) 0.5117(2) 0.0647(15) Uani 1 1 d . . . . .
F4 F 1.1002(4) 0.1870(4) 0.4148(2) 0.0720(15) Uani 1 1 d . . . . .
F5 F 1.1161(3) 0.2067(4) 0.5124(2) 0.0599(13) Uani 1 1 d . . . . .
F6 F 0.9469(4) 0.2888(3) 0.4166(2) 0.0507(11) Uani 1 1 d . . . . .
P4 P 1.03253(14) 0.24777(14) 0.46421(9) 0.0350(4) Uani 1 1 d . . . . .
P5A P 0.4710(4) 0.1119(3) 0.7392(2) 0.0496(12) Uani 0.475(4) 1 d . . P A 1
F7A F 0.3697(8) 0.0894(9) 0.7527(6) 0.0788(16) Uani 0.475(4) 1 d . . P A 1
F8A F 0.5823(8) 0.1314(10) 0.7247(6) 0.0788(16) Uani 0.475(4) 1 d . . P A 1
F9A F 0.4247(8) 0.2269(9) 0.7206(6) 0.0788(16) Uani 0.475(4) 1 d . . P A 1
F10A F 0.5364(8) 0.0232(10) 0.7440(6) 0.0788(16) Uani 0.475(4) 1 d . . P A 1
F11A F 0.4705(8) 0.1041(9) 0.8112(6) 0.0788(16) Uani 0.475(4) 1 d . . P A 1
F12A F 0.4687(8) 0.1325(10) 0.6634(6) 0.0788(16) Uani 0.475(4) 1 d . . P A 1
P5B P 0.9404(3) 0.0813(3) 0.8787(2) 0.0481(11) Uani 0.525(4) 1 d . . P A 2
F7B F 0.9464(11) 0.1777(8) 0.8841(7) 0.1015(19) Uani 0.525(4) 1 d . . P A 2
F8B F 0.9414(11) -0.0193(9) 0.8627(7) 0.1015(19) Uani 0.525(4) 1 d . . P A 2
F9B F 1.0339(12) 0.0476(9) 0.8503(7) 0.1015(19) Uani 0.525(4) 1 d . . P A 2
F10B F 0.8263(11) 0.1052(8) 0.9241(7) 0.1015(19) Uani 0.525(4) 1 d . . P A 2
F11B F 0.9592(11) 0.1369(8) 0.8082(7) 0.1015(19) Uani 0.525(4) 1 d . . P A 2
F12B F 0.9504(11) 0.0286(9) 0.9410(7) 0.1015(19) Uani 0.525(4) 1 d . . P A 2

loop_
_atom_site_aniso_label
_atom_site_aniso_U_11
_atom_site_aniso_U_22
_atom_site_aniso_U_33
_atom_site_aniso_U_23
_atom_site_aniso_U_13
_atom_site_aniso_U_12
C1 0.029(3) 0.024(3) 0.024(3) -0.008(2) -0.007(2) 0.003(2)
C2 0.031(3) 0.026(3) 0.031(3) -0.016(3) -0.011(3) 0.005(3)
C3 0.049(4) 0.034(4) 0.038(4) -0.014(3) -0.023(3) 0.003(3)
C4 0.067(5) 0.039(4) 0.053(5) -0.022(4) -0.038(4) 0.006(4)
C5 0.058(5) 0.047(5) 0.059(5) -0.031(4) -0.027(4) -0.005(4)
C6 0.044(4) 0.033(4) 0.053(4) -0.021(3) -0.015(3) -0.007(3)
C7 0.029(3) 0.026(3) 0.038(4) -0.019(3) -0.008(3) 0.001(3)
C8 0.023(3) 0.022(3) 0.030(3) -0.012(3) -0.004(2) 0.000(2)
C9 0.018(3) 0.021(3) 0.024(3) -0.008(2) -0.003(2) 0.002(2)
C10 0.020(3) 0.024(3) 0.022(3) -0.005(2) -0.005(2) -0.002(2)
C11 0.033(3) 0.021(3) 0.028(3) -0.003(3) -0.009(3) -0.002(3)
C12 0.030(3) 0.023(3) 0.036(4) -0.006(3) 0.000(3) -0.005(3)
C13 0.028(3) 0.022(3) 0.041(4) -0.011(3) -0.007(3) -0.002(3)
C14 0.051(4) 0.022(3) 0.055(5) -0.003(3) -0.012(4) -0.007(3)
C15 0.030(3) 0.023(3) 0.021(3) -0.006(2) -0.005(2) -0.009(2)
C16 0.029(3) 0.052(4) 0.024(3) -0.001(3) -0.007(3) -0.004(3)
C17 0.043(4) 0.070(5) 0.028(4) 0.001(4) -0.015(3) -0.014(4)
C18 0.058(5) 0.053(4) 0.021(3) -0.008(3) -0.001(3) -0.030(4)
C19 0.045(4) 0.029(3) 0.031(4) -0.011(3) 0.006(3) -0.009(3)
C20 0.030(3) 0.025(3) 0.028(3) -0.005(3) -0.003(3) -0.004(3)
C21 0.024(3) 0.026(3) 0.024(3) -0.003(2) -0.008(2) 0.000(2)
C22 0.028(3) 0.028(3) 0.026(3) -0.005(3) -0.007(3) -0.004(3)
C23 0.026(3) 0.039(4) 0.036(4) -0.005(3) -0.007(3) -0.008(3)
C24 0.024(3) 0.049(4) 0.049(4) -0.009(4) -0.004(3) 0.000(3)
C25 0.031(4) 0.029(4) 0.059(5) -0.014(3) -0.005(3) 0.002(3)
C26 0.028(3) 0.032(4) 0.048(4) -0.016(3) -0.006(3) -0.002(3)
C27 0.036(3) 0.028(3) 0.021(3) -0.010(3) -0.002(3) -0.005(3)
C28 0.045(4) 0.031(3) 0.019(3) -0.005(3) -0.005(3) -0.009(3)
C29 0.054(5) 0.049(5) 0.026(4) -0.006(3) -0.001(3) -0.007(4)
C30 0.079(6) 0.065(6) 0.020(4) -0.002(4) 0.010(4) -0.011(5)
C31 0.085(7) 0.063(6) 0.024(4) 0.008(4) -0.007(4) -0.017(5)
C32 0.062(5) 0.039(4) 0.028(4) 0.005(3) -0.014(3) -0.005(4)
C33 0.047(4) 0.030(3) 0.023(3) -0.004(3) -0.009(3) -0.013(3)
C34 0.038(4) 0.022(3) 0.024(3) -0.001(2) -0.012(3) -0.007(3)
C35 0.026(3) 0.022(3) 0.023(3) -0.006(2) -0.008(2) -0.003(2)
C36 0.026(3) 0.024(3) 0.020(3) -0.005(2) -0.005(2) -0.002(2)
C37 0.028(3) 0.027(3) 0.029(3) -0.005(3) -0.009(3) 0.002(3)
C38 0.031(3) 0.026(3) 0.037(4) -0.006(3) -0.012(3) 0.002(3)
C39 0.042(4) 0.024(3) 0.028(3) 0.000(3) -0.016(3) -0.001(3)
C40 0.040(4) 0.036(4) 0.054(5) -0.007(4) -0.018(4) 0.014(3)
C41 0.024(3) 0.018(3) 0.022(3) -0.007(2) -0.005(2) 0.004(2)
C42 0.029(3) 0.033(3) 0.037(4) -0.018(3) 0.002(3) -0.006(3)
C43 0.039(4) 0.048(4) 0.039(4) -0.020(3) 0.013(3) -0.014(3)
C44 0.048(4) 0.035(4) 0.030(4) -0.016(3) 0.004(3) -0.002(3)
C45 0.041(4) 0.038(4) 0.036(4) -0.018(3) -0.011(3) -0.002(3)
C46 0.022(3) 0.035(3) 0.033(3) -0.014(3) -0.003(3) -0.002(3)
C47 0.019(3) 0.030(3) 0.025(3) -0.010(3) -0.003(2) -0.003(2)
C48 0.029(3) 0.039(4) 0.030(3) -0.010(3) -0.007(3) -0.005(3)
C49 0.027(3) 0.059(5) 0.046(4) -0.027(4) -0.011(3) -0.007(3)
C50 0.031(4) 0.046(4) 0.056(5) -0.027(4) 0.002(3) -0.018(3)
C51 0.033(4) 0.030(3) 0.041(4) -0.014(3) 0.007(3) -0.012(3)
C52 0.028(3) 0.027(3) 0.028(3) -0.010(3) -0.001(3) -0.004(3)
C53 0.031(3) 0.027(3) 0.029(3) -0.011(3) 0.000(3) -0.006(3)
C54 0.030(3) 0.032(3) 0.034(4) -0.014(3) 0.002(3) -0.004(3)
C55 0.038(4) 0.048(4) 0.063(5) -0.035(4) 0.007(4) -0.010(3)
C56 0.052(5) 0.070(6) 0.095(7) -0.063(6) 0.016(5) -0.006(5)
C57 0.034(4) 0.082(7) 0.089(7) -0.059(6) 0.019(4) -0.010(4)
C58 0.028(4) 0.063(5) 0.062(5) -0.035(4) 0.012(3) -0.008(4)
C59 0.029(3) 0.043(4) 0.031(3) -0.016(3) 0.003(3) -0.006(3)
C60 0.028(3) 0.033(3) 0.024(3) -0.009(3) 0.000(3) -0.006(3)
C61 0.026(3) 0.021(3) 0.019(3) -0.002(2) -0.005(2) -0.004(2)
C62 0.028(3) 0.022(3) 0.021(3) -0.004(2) -0.005(2) -0.004(2)
C63 0.035(4) 0.027(3) 0.035(4) -0.012(3) -0.001(3) -0.010(3)
C64 0.035(4) 0.039(4) 0.040(4) -0.011(3) -0.001(3) -0.018(3)
C65 0.027(3) 0.043(4) 0.039(4) -0.012(3) 0.003(3) -0.011(3)
C66 0.039(4) 0.062(5) 0.069(6) -0.030(4) 0.008(4) -0.028(4)
C67 0.023(3) 0.027(3) 0.028(3) -0.011(3) -0.007(2) -0.001(2)
C68 0.060(5) 0.023(3) 0.045(4) -0.012(3) -0.021(4) 0.001(3)
C69 0.076(6) 0.040(4) 0.077(6) -0.041(5) -0.041(5) 0.017(4)
C70 0.055(5) 0.063(5) 0.044(4) -0.035(4) -0.022(4) 0.012(4)
C71 0.037(4) 0.063(5) 0.030(4) -0.014(3) -0.011(3) -0.007(3)
C72 0.031(3) 0.035(4) 0.030(3) -0.009(3) -0.006(3) -0.012(3)
C73 0.036(3) 0.020(3) 0.031(3) -0.007(3) -0.011(3) -0.006(3)
C74 0.045(4) 0.025(3) 0.038(4) -0.007(3) -0.008(3) -0.009(3)
C75 0.072(6) 0.029(4) 0.039(4) 0.005(3) -0.013(4) -0.016(4)
C76 0.074(6) 0.021(4) 0.062(5) -0.001(3) -0.031(5) -0.001(4)
C77 0.053(5) 0.022(3) 0.062(5) -0.012(3) -0.021(4) -0.001(3)
C78 0.037(4) 0.026(3) 0.041(4) -0.012(3) -0.010(3) -0.001(3)
Fe1 0.0203(4) 0.0177(4) 0.0172(4) -0.0052(3) -0.0036(3) -0.0016(3)
N1 0.018(2) 0.021(2) 0.022(2) -0.009(2) -0.0039(19) 0.0021(19)
N2 0.026(3) 0.022(2) 0.018(2) -0.005(2) -0.004(2) -0.004(2)
N3 0.023(2) 0.020(2) 0.021(2) -0.006(2) -0.003(2) -0.003(2)
P1 0.0203(7) 0.0198(7) 0.0204(7) -0.0052(6) -0.0064(6) -0.0010(6)
P2 0.0205(7) 0.0197(7) 0.0181(7) -0.0050(6) -0.0042(6) -0.0017(6)
P3 0.0241(8) 0.0181(7) 0.0210(7) -0.0059(6) -0.0033(6) -0.0030(6)
F1 0.064(3) 0.064(3) 0.072(3) 0.019(3) -0.027(3) -0.018(3)
F2 0.065(3) 0.064(3) 0.084(4) 0.001(3) -0.014(3) -0.026(3)
F3 0.050(3) 0.097(4) 0.051(3) -0.047(3) -0.022(2) 0.025(3)
F4 0.081(4) 0.078(4) 0.049(3) -0.031(3) -0.007(3) 0.014(3)
F5 0.048(3) 0.073(3) 0.062(3) -0.026(3) -0.031(2) 0.013(2)
F6 0.071(3) 0.044(2) 0.045(2) -0.012(2) -0.036(2) -0.002(2)
P4 0.0396(10) 0.0389(10) 0.0268(9) -0.0115(7) -0.0110(7) 0.0003(8)
P5A 0.062(3) 0.047(3) 0.045(2) -0.024(2) 0.010(2) -0.021(2)
F7A 0.051(3) 0.085(4) 0.084(4) -0.011(3) -0.012(2) 0.004(2)
F8A 0.051(3) 0.085(4) 0.084(4) -0.011(3) -0.012(2) 0.004(2)
F9A 0.051(3) 0.085(4) 0.084(4) -0.011(3) -0.012(2) 0.004(2)
F10A 0.051(3) 0.085(4) 0.084(4) -0.011(3) -0.012(2) 0.004(2)
F11A 0.051(3) 0.085(4) 0.084(4) -0.011(3) -0.012(2) 0.004(2)
F12A 0.051(3) 0.085(4) 0.084(4) -0.011(3) -0.012(2) 0.004(2)
P5B 0.058(3) 0.044(2) 0.049(2) -0.0175(18) -0.0146(19) -0.0094(19)
F7B 0.149(5) 0.055(3) 0.095(4) -0.024(3) -0.015(3) -0.006(3)
F8B 0.149(5) 0.055(3) 0.095(4) -0.024(3) -0.015(3) -0.006(3)
F9B 0.149(5) 0.055(3) 0.095(4) -0.024(3) -0.015(3) -0.006(3)
F10B 0.149(5) 0.055(3) 0.095(4) -0.024(3) -0.015(3) -0.006(3)
F11B 0.149(5) 0.055(3) 0.095(4) -0.024(3) -0.015(3) -0.006(3)
F12B 0.149(5) 0.055(3) 0.095(4) -0.024(3) -0.015(3) -0.006(3)

loop_
_atom_type_symbol
_atom_type_description
_atom_type_scat_dispersion_real
_atom_type_scat_dispersion_imag
_atom_type_scat_source
C C 0.0033 0.0016 'International Tables Vol C Tables 4.2.6.8 and 6.1.1.4'
H H 0.0000 0.0000 'International Tables Vol C Tables 4.2.6.8 and 6.1.1.4'
F F 0.0171 0.0103 'International Tables Vol C Tables 4.2.6.8 and 6.1.1.4'
Fe Fe 0.3463 0.8444 'International Tables Vol C Tables 4.2.6.8 and 6.1.1.4'
N N 0.0061 0.0033 'International Tables Vol C Tables 4.2.6.8 and 6.1.1.4'
P P 0.1023 0.0942 'International Tables Vol C Tables 4.2.6.8 and 6.1.1.4'

loop_
_geom_angle_atom_site_label_1
_geom_angle_atom_site_label_2
_geom_angle_atom_site_label_3
_geom_angle
_geom_angle_site_symmetry_1
_geom_angle_site_symmetry_3
_geom_angle_publ_flag
N1 C1 C2 125.3(6) . . ?
C3 C2 C1 120.3(6) . . ?
C3 C2 C7 119.8(6) . . ?
C7 C2 C1 119.7(6) . . ?
C4 C3 C2 120.0(7) . . ?
C3 C4 C5 119.6(7) . . ?
C6 C5 C4 121.4(7) . . ?
C5 C6 C7 120.1(7) . . ?
C2 C7 C8 116.2(5) . . ?
C6 C7 C2 119.1(6) . . ?
C6 C7 C8 124.7(6) . . ?
C9 C8 C7 119.3(5) . . ?
C13 C8 C7 122.1(5) . . ?
C13 C8 C9 118.6(5) . . ?
C10 C9 C8 119.0(5) . . ?
N1 C9 C8 123.0(5) . . ?
N1 C9 C10 117.9(5) . . ?
C9 C10 P1 116.3(4) . . ?
C11 C10 C9 120.7(5) . . ?
C11 C10 P1 122.9(5) . . ?
C10 C11 C12 121.2(6) . . ?
C11 C12 C14 120.0(6) . . ?
C13 C12 C11 118.2(6) . . ?
C13 C12 C14 121.7(6) . . ?
C12 C13 C8 122.4(6) . . ?
C16 C15 C20 118.0(6) . . ?
C16 C15 P1 122.5(5) . . ?
C20 C15 P1 119.4(5) . . ?
C17 C16 C15 121.0(7) . . ?
C18 C17 C16 120.0(7) . . ?
C19 C18 C17 120.1(6) . . ?
C18 C19 C20 119.5(6) . . ?
C19 C20 C15 121.4(6) . . ?
C22 C21 P1 119.5(5) . . ?
C26 C21 C22 118.4(6) . . ?
C26 C21 P1 122.1(5) . . ?
C23 C22 C21 120.7(6) . . ?
C24 C23 C22 120.4(6) . . ?
C25 C24 C23 119.6(6) . . ?
C24 C25 C26 120.7(7) . . ?
C21 C26 C25 120.3(6) . . ?
N2 C27 C28 124.8(6) . . ?
C29 C28 C27 120.3(6) . . ?
C33 C28 C27 119.4(6) . . ?
C33 C28 C29 120.3(6) . . ?
C30 C29 C28 120.7(8) . . ?
C29 C30 C31 119.3(7) . . ?
C32 C31 C30 121.8(7) . . ?
C31 C32 C33 118.9(8) . . ?
C28 C33 C32 119.0(6) . . ?
C28 C33 C34 117.6(6) . . ?
C32 C33 C34 123.3(7) . . ?
C35 C34 C33 118.6(6) . . ?
C39 C34 C33 123.4(6) . . ?
C39 C34 C35 118.0(6) . . ?
C36 C35 C34 119.2(5) . . ?
C36 C35 N2 118.2(5) . . ?
N2 C35 C34 122.6(5) . . ?
C35 C36 P2 115.7(4) . . ?
C37 C36 C35 120.5(5) . . ?
C37 C36 P2 123.8(5) . . ?
C36 C37 C38 121.1(6) . . ?
C37 C38 C40 120.1(6) . . ?
C39 C38 C37 117.7(6) . . ?
C39 C38 C40 122.2(6) . . ?
C38 C39 C34 123.5(6) . . ?
C42 C41 P2 122.1(5) . . ?
C46 C41 C42 118.2(5) . . ?
C46 C41 P2 119.6(5) . . ?
C41 C42 C43 120.0(6) . . ?
C44 C43 C42 120.8(6) . . ?
C43 C44 C45 119.5(6) . . ?
C46 C45 C44 119.7(6) . . ?
C45 C46 C41 121.8(6) . . ?
C48 C47 C52 118.8(6) . . ?
C48 C47 P2 120.6(5) . . ?
C52 C47 P2 120.4(4) . . ?
C49 C48 C47 120.0(6) . . ?
C50 C49 C48 121.1(6) . . ?
C49 C50 C51 119.4(6) . . ?
C52 C51 C50 120.1(6) . . ?
C51 C52 C47 120.5(6) . . ?
N3 C53 C54 126.0(6) . . ?
C55 C54 C53 120.8(6) . . ?
C55 C54 C59 120.4(6) . . ?
C59 C54 C53 118.8(6) . . ?
C56 C55 C54 120.4(7) . . ?
C55 C56 C57 119.5(7) . . ?
C58 C57 C56 120.9(7) . . ?
C57 C58 C59 120.5(7) . . ?
C54 C59 C60 117.0(6) . . ?
C58 C59 C54 118.2(6) . . ?
C58 C59 C60 124.8(6) . . ?
C61 C60 C59 119.0(6) . . ?
C65 C60 C59 122.2(6) . . ?
C65 C60 C61 118.8(6) . . ?
C62 C61 C60 118.6(5) . . ?
C62 C61 N3 118.7(5) . . ?
N3 C61 C60 122.7(5) . . ?
C61 C62 P3 116.7(4) . . ?
C63 C62 C61 120.8(6) . . ?
C63 C62 P3 122.5(5) . . ?
C62 C63 C64 121.6(6) . . ?
C63 C64 C66 121.3(6) . . ?
C65 C64 C63 117.8(6) . . ?
C65 C64 C66 120.9(6) . . ?
C64 C65 C60 122.4(6) . . ?
C68 C67 P3 122.0(5) . . ?
C72 C67 C68 118.5(6) . . ?
C72 C67 P3 119.5(5) . . ?
C69 C68 C67 120.1(7) . . ?
C70 C69 C68 120.7(7) . . ?
C69 C70 C71 119.7(7) . . ?
C72 C71 C70 119.3(7) . . ?
C71 C72 C67 121.7(6) . . ?
C74 C73 C78 119.2(6) . . ?
C74 C73 P3 120.7(5) . . ?
C78 C73 P3 120.0(5) . . ?
C73 C74 C75 119.7(7) . . ?
C76 C75 C74 119.9(7) . . ?
C77 C76 C75 120.8(7) . . ?
C76 C77 C78 120.3(7) . . ?
C77 C78 C73 120.2(7) . . ?
N1 Fe1 N3 90.36(18) . . ?
N1 Fe1 P1 82.52(13) . . ?
N1 Fe1 P2 86.88(13) . . ?
N1 Fe1 P3 171.75(14) . . ?
N2 Fe1 N1 89.97(18) . . ?
N2 Fe1 N3 90.61(19) . . ?
N2 Fe1 P1 171.59(14) . . ?
N2 Fe1 P2 82.49(14) . . ?
N2 Fe1 P3 84.73(14) . . ?
N3 Fe1 P1 85.67(13) . . ?
N3 Fe1 P2 172.57(14) . . ?
N3 Fe1 P3 83.40(14) . . ?
P1 Fe1 P2 100.79(6) . . ?
P3 Fe1 P1 102.30(6) . . ?
P3 Fe1 P2 98.64(6) . . ?
C1 N1 C9 116.2(5) . . ?
C1 N1 Fe1 123.0(4) . . ?
C9 N1 Fe1 120.5(4) . . ?
C27 N2 C35 116.8(5) . . ?
C27 N2 Fe1 122.7(4) . . ?
C35 N2 Fe1 120.3(4) . . ?
C53 N3 C61 116.6(5) . . ?
C53 N3 Fe1 122.7(4) . . ?
C61 N3 Fe1 120.4(4) . . ?
C10 P1 C15 100.3(3) . . ?
C10 P1 C21 103.2(3) . . ?
C10 P1 Fe1 100.49(19) . . ?
C15 P1 C21 101.3(3) . . ?
C15 P1 Fe1 131.5(2) . . ?
C21 P1 Fe1 115.8(2) . . ?
C36 P2 C41 101.6(3) . . ?
C36 P2 C47 102.9(3) . . ?
C36 P2 Fe1 100.4(2) . . ?
C41 P2 Fe1 130.69(19) . . ?
C47 P2 C41 101.7(3) . . ?
C47 P2 Fe1 115.39(19) . . ?
C62 P3 C67 101.8(3) . . ?
C62 P3 C73 102.9(3) . . ?
C62 P3 Fe1 100.6(2) . . ?
C67 P3 Fe1 129.1(2) . . ?
C73 P3 C67 101.6(3) . . ?
C73 P3 Fe1 116.8(2) . . ?
F1 P4 F2 178.8(4) . . ?
F1 P4 F3 93.1(3) . . ?
F1 P4 F4 89.4(3) . . ?
F1 P4 F5 89.6(3) . . ?
F1 P4 F6 89.8(3) . . ?
F2 P4 F6 90.0(3) . . ?
F3 P4 F2 88.1(3) . . ?
F3 P4 F5 90.4(2) . . ?
F3 P4 F6 89.0(2) . . ?
F4 P4 F2 89.4(3) . . ?
F4 P4 F3 177.4(3) . . ?
F4 P4 F5 89.9(3) . . ?
F4 P4 F6 90.7(3) . . ?
F5 P4 F2 90.6(3) . . ?
F5 P4 F6 179.1(3) . . ?
F7A P5A F8A 177.7(7) . . ?
F7A P5A F9A 89.6(7) . . ?
F7A P5A F11A 91.8(7) . . ?
F7A P5A F12A 89.4(7) . . ?
F9A P5A F8A 92.7(7) . . ?
F10A P5A F7A 107.1(8) . . ?
F10A P5A F8A 70.5(7) . . ?
F10A P5A F9A 162.1(8) . . ?
F10A P5A F11A 91.3(8) . . ?
F10A P5A F12A 94.2(7) . . ?
F11A P5A F8A 88.5(7) . . ?
F11A P5A F9A 94.5(7) . . ?
F11A P5A F12A 173.8(8) . . ?
F12A P5A F8A 90.6(7) . . ?
F12A P5A F9A 79.4(7) . . ?
F7B P5B F8B 172.0(8) . . ?
F7B P5B F10B 82.5(7) . . ?
F7B P5B F11B 78.6(7) . . ?
F8B P5B F10B 103.8(7) . . ?
F9B P5B F7B 103.2(9) . . ?
F9B P5B F8B 71.4(8) . . ?
F9B P5B F10B 170.6(7) . . ?
F9B P5B F11B 68.3(8) . . ?
F11B P5B F8B 93.8(7) . . ?
F11B P5B F10B 120.6(8) . . ?
F12B P5B F7B 98.3(8) . . ?
F12B P5B F8B 88.3(7) . . ?
F12B P5B F9B 97.7(9) . . ?
F12B P5B F10B 73.8(8) . . ?
F12B P5B F11B 164.2(10) . . ?

loop_
_geom_bond_atom_site_label_1
_geom_bond_atom_site_label_2
_geom_bond_distance
_geom_bond_site_symmetry_2
_geom_bond_publ_flag
C1 C2 1.414(9) . ?
C1 N1 1.322(7) . ?
C2 C3 1.405(9) . ?
C2 C7 1.408(9) . ?
C3 C4 1.376(10) . ?
C4 C5 1.396(11) . ?
C5 C6 1.366(10) . ?
C6 C7 1.399(9) . ?
C7 C8 1.449(9) . ?
C8 C9 1.407(8) . ?
C8 C13 1.406(9) . ?
C9 C10 1.402(8) . ?
C9 N1 1.401(7) . ?
C10 C11 1.380(8) . ?
C10 P1 1.818(6) . ?
C11 C12 1.395(9) . ?
C12 C13 1.378(9) . ?
C12 C14 1.498(9) . ?
C15 C16 1.386(9) . ?
C15 C20 1.393(9) . ?
C15 P1 1.834(6) . ?
C16 C17 1.386(10) . ?
C17 C18 1.383(11) . ?
C18 C19 1.378(10) . ?
C19 C20 1.388(9) . ?
C21 C22 1.395(9) . ?
C21 C26 1.382(9) . ?
C21 P1 1.840(6) . ?
C22 C23 1.379(9) . ?
C23 C24 1.374(10) . ?
C24 C25 1.367(10) . ?
C25 C26 1.391(9) . ?
C27 C28 1.418(9) . ?
C27 N2 1.318(8) . ?
C28 C29 1.407(9) . ?
C28 C33 1.398(10) . ?
C29 C30 1.351(11) . ?
C30 C31 1.403(13) . ?
C31 C32 1.383(11) . ?
C32 C33 1.409(9) . ?
C33 C34 1.440(9) . ?
C34 C35 1.409(8) . ?
C34 C39 1.399(9) . ?
C35 C36 1.405(8) . ?
C35 N2 1.406(7) . ?
C36 C37 1.383(8) . ?
C36 P2 1.812(6) . ?
C37 C38 1.401(9) . ?
C38 C39 1.371(9) . ?
C38 C40 1.511(9) . ?
C41 C42 1.391(9) . ?
C41 C46 1.388(8) . ?
C41 P2 1.836(6) . ?
C42 C43 1.392(9) . ?
C43 C44 1.370(10) . ?
C44 C45 1.389(10) . ?
C45 C46 1.370(9) . ?
C47 C48 1.393(8) . ?
C47 C52 1.403(9) . ?
C47 P2 1.834(6) . ?
C48 C49 1.389(9) . ?
C49 C50 1.379(11) . ?
C50 C51 1.389(10) . ?
C51 C52 1.389(9) . ?
C53 C54 1.423(9) . ?
C53 N3 1.304(8) . ?
C54 C55 1.388(9) . ?
C54 C59 1.413(9) . ?
C55 C56 1.376(11) . ?
C56 C57 1.407(12) . ?
C57 C58 1.361(11) . ?
C58 C59 1.410(9) . ?
C59 C60 1.441(9) . ?
C60 C61 1.417(8) . ?
C60 C65 1.409(9) . ?
C61 C62 1.398(8) . ?
C61 N3 1.402(7) . ?
C62 C63 1.382(9) . ?
C62 P3 1.823(6) . ?
C63 C64 1.397(9) . ?
C64 C65 1.378(10) . ?
C64 C66 1.509(9) . ?
C67 C68 1.390(9) . ?
C67 C72 1.383(9) . ?
C67 P3 1.835(6) . ?
C68 C69 1.387(10) . ?
C69 C70 1.377(12) . ?
C70 C71 1.386(11) . ?
C71 C72 1.382(9) . ?
C73 C74 1.394(9) . ?
C73 C78 1.408(9) . ?
C73 P3 1.827(6) . ?
C74 C75 1.410(10) . ?
C75 C76 1.375(12) . ?
C76 C77 1.375(12) . ?
C77 C78 1.385(9) . ?
Fe1 N1 2.086(5) . ?
Fe1 N2 2.075(5) . ?
Fe1 N3 2.087(5) . ?
Fe1 P1 2.2948(16) . ?
Fe1 P2 2.2974(17) . ?
Fe1 P3 2.2921(17) . ?
F1 P4 1.570(5) . ?
F2 P4 1.603(5) . ?
F3 P4 1.586(4) . ?
F4 P4 1.582(5) . ?
F5 P4 1.589(4) . ?
F6 P4 1.604(4) . ?
P5A F7A 1.473(13) . ?
P5A F8A 1.592(13) . ?
P5A F9A 1.561(13) . ?
P5A F10A 1.351(12) . ?
P5A F11A 1.503(13) . ?
P5A F12A 1.554(13) . ?
P5B F7B 1.433(12) . ?
P5B F8B 1.562(12) . ?
P5B F9B 1.358(15) . ?
P5B F10B 1.700(15) . ?
P5B F11B 1.470(14) . ?
P5B F12B 1.324(13) . ?

loop_
_smtbx_masks_void_nr
_smtbx_masks_void_average_x
_smtbx_masks_void_average_y
_smtbx_masks_void_average_z
_smtbx_masks_void_volume
_smtbx_masks_void_count_electrons
_smtbx_masks_void_content
1 0.500 1.000 0.000 282.8 58.5 ?
2 0.500 -0.230 0.500 303.6 72.3 ?
